data_7206241
loop_
_publ_author_name
'Yoshida, Jun'
'Fuchiwaki, Junta'
'Nishikiori, Shin-Ichi'

_publ_section_title
;
 Structural transformation of pyridinium iodide proceeding in the solid
 state
;
_journal_issue 14
_journal_name_full CrystEngComm
_journal_page_first 4635
_journal_paper_doi 10.1039/c1ce05193h
_journal_volume 13
_journal_year 2011
_chemical_formula_moiety 'C13 H12 N O, I3'
_chemical_formula_sum 'C13 H12 I3 N O'
_chemical_formula_weight 578.94
_chemical_name_systematic
;
?
;
_space_group_crystal_system orthorhombic
_space_group_IT_number 61
_space_group_name_Hall '-P 2ac 2ab'
_space_group_name_H-M_alt 'P b c a'
_symmetry_space_group_name_Hall '-P 2ac 2ab'
_symmetry_space_group_name_H-M 'P b c a'
_atom_sites_solution_hydrogens geom
_atom_sites_solution_primary direct
_atom_sites_solution_secondary difmap
_cell_angle_alpha 90
_cell_angle_beta 90
_cell_angle_gamma 90
_cell_formula_units_Z 8
_cell_length_a 9.5788(8)
_cell_length_b 7.8985(7)
_cell_length_c 42.819(4)
_cell_measurement_reflns_used 5941
_cell_measurement_temperature 120(2)
_cell_measurement_theta_max 27.4493
_cell_measurement_theta_min 2.3293
_cell_volume 3239.6(5)
_computing_cell_refinement 'SAINT V7.68A (Bruker AXS, 2009)'
_computing_data_reduction 'SAINT V7.68A (Bruker AXS, 2009)'
_computing_structure_refinement 'SHELXL-97 (Sheldrick, 1997)'
_computing_structure_solution 'SHELXS-97 (Sheldrick, 1990)'
_diffrn_ambient_temperature 120(2)
_diffrn_detector_area_resol_mean 8.3333
_diffrn_measured_fraction_theta_full 0.988
_diffrn_measured_fraction_theta_max 0.988
_diffrn_measurement_device_type 'CCD area detector'
_diffrn_measurement_method 'phi and omega scans'
_diffrn_radiation_monochromator graphite
_diffrn_radiation_source 'fine-focus sealed tube'
_diffrn_radiation_type MoK\a
_diffrn_radiation_wavelength 0.71073
_diffrn_reflns_av_R_equivalents 0.0284
_diffrn_reflns_av_unetI/netI 0.0236
_diffrn_reflns_limit_h_max 10
_diffrn_reflns_limit_h_min -12
_diffrn_reflns_limit_k_max 10
_diffrn_reflns_limit_k_min -10
_diffrn_reflns_limit_l_max 32
_diffrn_reflns_limit_l_min -55
_diffrn_reflns_number 16677
_diffrn_reflns_theta_full 27.49
_diffrn_reflns_theta_max 27.49
_diffrn_reflns_theta_min 2.85
_exptl_absorpt_coefficient_mu 5.778
_exptl_absorpt_correction_T_max 0.44
_exptl_absorpt_correction_T_min 0.37
_exptl_absorpt_correction_type multi-scan
_exptl_absorpt_process_details 'SADABS V2008/1 (Bruker AXS)'
_exptl_crystal_colour red-black
_exptl_crystal_density_diffrn 2.374
_exptl_crystal_density_method 'not measured'
_exptl_crystal_description rod
_exptl_crystal_F_000 2112
_exptl_crystal_size_max 0.31
_exptl_crystal_size_mid 0.25
_exptl_crystal_size_min 0.17
_refine_diff_density_max 1.457
_refine_diff_density_min -1.447
_refine_diff_density_rms 0.167
_refine_ls_extinction_method none
_refine_ls_goodness_of_fit_ref 1.191
_refine_ls_hydrogen_treatment noref
_refine_ls_matrix_type full
_refine_ls_number_parameters 163
_refine_ls_number_reflns 3671
_refine_ls_number_restraints 0
_refine_ls_restrained_S_all 1.191
_refine_ls_R_factor_all 0.0524
_refine_ls_R_factor_gt 0.0419
_refine_ls_shift/su_max 0.003
_refine_ls_shift/su_mean 0
_refine_ls_structure_factor_coef Fsqd
_refine_ls_weighting_details 'calc w=1/[\s^2^(Fo^2^)+(0.0000P)^2^+35.8779P] where P=(Fo^2^+2Fc^2^)/3'
_refine_ls_weighting_scheme calc
_refine_ls_wR_factor_ref 0.0772
_reflns_number_gt 3026
_reflns_number_total 3671
_reflns_threshold_expression >2sigma(I)
_cod_data_source_file c1ce05193h.txt
_cod_data_source_block 1-I3-
_cod_database_code 7206241

loop_
_symmetry_equiv_pos_as_xyz
'x, y, z'
'-x+1/2, -y, z+1/2'
'x+1/2, -y+1/2, -z'
'-x, y+1/2, -z+1/2'
'-x, -y, -z'
'x-1/2, y, -z-1/2'
'-x-1/2, y-1/2, z'
'x, -y-1/2, z-1/2'

loop_
_atom_site_label
_atom_site_fract_x
_atom_site_fract_y
_atom_site_fract_z
_atom_site_U_iso_or_equiv
_atom_site_adp_type
_atom_site_calc_flag
_atom_site_refinement_flags
_atom_site_occupancy
_atom_site_disorder_assembly
_atom_site_disorder_group
_atom_site_type_symbol
C1 0.2820(8) -0.0265(9) 0.29953(16) 0.0301(15) Uani d . 1 . . C
H1 0.2056 -0.0936 0.3063 0.036 Uiso calc R 1 . . H
C2 0.2986(9) 0.0086(10) 0.26820(17) 0.0387(18) Uani d . 1 . . C
H2 0.2339 -0.035 0.2534 0.046 Uiso calc R 1 . . H
C3 0.4090(9) 0.1070(10) 0.25829(17) 0.042(2) Uani d . 1 . . C
H3 0.4203 0.1302 0.2367 0.05 Uiso calc R 1 . . H
C4 0.5029(9) 0.1716(10) 0.27946(18) 0.0400(19) Uani d . 1 . . C
H4 0.5785 0.2394 0.2724 0.048 Uiso calc R 1 . . H
C5 0.4875(7) 0.1381(9) 0.31099(17) 0.0297(15) Uani d . 1 . . C
H5 0.5515 0.1837 0.3257 0.036 Uiso calc R 1 . . H
C6 0.3761(7) 0.0357(8) 0.32105(15) 0.0252(14) Uani d . 1 . . C
C7 0.3566(6) -0.0064(8) 0.35458(15) 0.0228(14) Uani d . 1 . . C
C8 0.4532(7) 0.0862(8) 0.37753(14) 0.0241(14) Uani d . 1 . . C
H6 0.5515 0.0565 0.3729 0.029 Uiso calc R 1 . . H
H7 0.4424 0.21 0.3749 0.029 Uiso calc R 1 . . H
N1 0.4201(5) 0.0397(7) 0.40984(12) 0.0208(11) Uani d . 1 . . N
C9 0.5083(7) -0.0567(8) 0.42689(15) 0.0230(13) Uani d . 1 . . C
H8 0.5941 -0.0931 0.418 0.028 Uiso calc R 1 . . H
C10 0.4754(7) -0.1027(9) 0.45685(17) 0.0291(15) Uani d . 1 . . C
H9 0.5384 -0.1695 0.4688 0.035 Uiso calc R 1 . . H
C11 0.3498(7) -0.0511(8) 0.46963(15) 0.0275(15) Uani d . 1 . . C
H10 0.3257 -0.0825 0.4904 0.033 Uiso calc R 1 . . H
C12 0.2596(8) 0.0470(9) 0.45193(15) 0.0268(14) Uani d . 1 . . C
H11 0.1731 0.0835 0.4604 0.032 Uiso calc R 1 . . H
C13 0.2961(7) 0.0908(8) 0.42199(16) 0.0240(14) Uani d . 1 . . C
H12 0.2342 0.1572 0.4097 0.029 Uiso calc R 1 . . H
O1 0.2689(5) -0.1034(6) 0.36414(10) 0.0298(11) Uani d . 1 . . O
I1 0.11244(5) 0.12792(6) 0.537933(10) 0.03043(12) Uani d . 1 . . I
I2 0.11064(4) -0.01671(5) 0.601814(10) 0.02338(10) Uani d . 1 . . I
I3 0.11197(6) -0.16053(7) 0.663109(11) 0.03967(14) Uani d . 1 . . I

loop_
_atom_site_aniso_label
_atom_site_aniso_U_11
_atom_site_aniso_U_22
_atom_site_aniso_U_33
_atom_site_aniso_U_12
_atom_site_aniso_U_13
_atom_site_aniso_U_23
C1 0.034(4) 0.027(4) 0.029(4) 0.001(3) -0.002(3) -0.001(3)
C2 0.047(5) 0.039(4) 0.030(4) 0.006(4) -0.007(3) -0.003(3)
C3 0.060(6) 0.043(5) 0.023(4) 0.017(4) 0.010(4) 0.006(3)
C4 0.043(5) 0.040(4) 0.037(4) 0.002(4) 0.014(4) 0.008(4)
C5 0.024(4) 0.034(4) 0.031(4) 0.000(3) 0.006(3) 0.001(3)
C6 0.029(4) 0.019(3) 0.028(3) -0.001(3) 0.005(3) 0.003(3)
C7 0.019(3) 0.020(3) 0.029(3) 0.002(2) 0.000(3) 0.000(3)
C8 0.023(3) 0.025(3) 0.024(3) -0.006(3) 0.002(3) -0.001(3)
N1 0.019(3) 0.020(3) 0.023(3) -0.005(2) -0.002(2) -0.002(2)
C9 0.018(3) 0.020(3) 0.031(3) -0.001(3) 0.000(3) -0.005(3)
C10 0.027(4) 0.023(3) 0.037(4) 0.005(3) -0.008(3) 0.002(3)
C11 0.035(4) 0.026(3) 0.022(3) 0.000(3) -0.002(3) 0.000(3)
C12 0.025(3) 0.026(3) 0.030(3) 0.000(3) 0.004(3) -0.002(3)
C13 0.022(3) 0.020(3) 0.030(3) -0.001(3) -0.003(3) -0.002(3)
O1 0.029(3) 0.036(3) 0.025(2) -0.013(2) 0.002(2) -0.001(2)
I1 0.0290(2) 0.0335(2) 0.0287(2) 0.0039(2) 0.0018(2) 0.00231(19)
I2 0.01936(19) 0.0222(2) 0.0286(2) -0.00068(17) 0.00281(18) -0.00423(16)
I3 0.0410(3) 0.0468(3) 0.0313(3) -0.0106(3) 0.0011(2) 0.0060(2)

loop_
_atom_type_symbol
_atom_type_description
_atom_type_scat_dispersion_real
_atom_type_scat_dispersion_imag
_atom_type_scat_source
C C 0.0033 0.0016 'International Tables Vol C Tables 4.2.6.8 and 6.1.1.4'
H H 0 0 'International Tables Vol C Tables 4.2.6.8 and 6.1.1.4'
N N 0.0061 0.0033 'International Tables Vol C Tables 4.2.6.8 and 6.1.1.4'
O O 0.0106 0.006 'International Tables Vol C Tables 4.2.6.8 and 6.1.1.4'
I I -0.4742 1.8119 'International Tables Vol C Tables 4.2.6.8 and 6.1.1.4'

loop_
_geom_angle_atom_site_label_1
_geom_angle_atom_site_label_2
_geom_angle_atom_site_label_3
_geom_angle
_geom_angle_site_symmetry_1
_geom_angle_site_symmetry_3
_geom_angle_publ_flag
C6 C1 C2 120.2(7) . . ?
C6 C1 H1 119.9 . . ?
C2 C1 H1 119.9 . . ?
C1 C2 C3 120.0(7) . . ?
C1 C2 H2 120 . . ?
C3 C2 H2 120 . . ?
C4 C3 C2 120.5(7) . . ?
C4 C3 H3 119.7 . . ?
C2 C3 H3 119.7 . . ?
C3 C4 C5 120.2(8) . . ?
C3 C4 H4 119.9 . . ?
C5 C4 H4 119.9 . . ?
C4 C5 C6 119.3(7) . . ?
C4 C5 H5 120.3 . . ?
C6 C5 H5 120.3 . . ?
C1 C6 C5 119.7(6) . . ?
C1 C6 C7 119.0(6) . . ?
C5 C6 C7 121.3(6) . . ?
O1 C7 C6 123.8(6) . . ?
O1 C7 C8 120.3(6) . . ?
C6 C7 C8 115.9(5) . . ?
N1 C8 C7 110.8(5) . . ?
N1 C8 H6 109.5 . . ?
C7 C8 H6 109.5 . . ?
N1 C8 H7 109.5 . . ?
C7 C8 H7 109.5 . . ?
H6 C8 H7 108.1 . . ?
C9 N1 C13 120.5(6) . . ?
C9 N1 C8 121.0(5) . . ?
C13 N1 C8 118.4(5) . . ?
N1 C9 C10 120.7(6) . . ?
N1 C9 H8 119.6 . . ?
C10 C9 H8 119.6 . . ?
C9 C10 C11 119.5(6) . . ?
C9 C10 H9 120.2 . . ?
C11 C10 H9 120.2 . . ?
C10 C11 C12 119.4(6) . . ?
C10 C11 H10 120.3 . . ?
C12 C11 H10 120.3 . . ?
C13 C12 C11 119.5(7) . . ?
C13 C12 H11 120.2 . . ?
C11 C12 H11 120.2 . . ?
N1 C13 C12 120.4(6) . . ?
N1 C13 H12 119.8 . . ?
C12 C13 H12 119.8 . . ?
I3 I2 I1 179.06(2) . . ?

loop_
_geom_bond_atom_site_label_1
_geom_bond_atom_site_label_2
_geom_bond_site_symmetry_2
_geom_bond_distance
_geom_bond_publ_flag
C1 C6 . 1.379(10) ?
C1 C2 . 1.379(10) ?
C1 H1 . 0.95 ?
C2 C3 . 1.380(11) ?
C2 H2 . 0.95 ?
C3 C4 . 1.375(12) ?
C3 H3 . 0.95 ?
C4 C5 . 1.384(10) ?
C4 H4 . 0.95 ?
C5 C6 . 1.407(9) ?
C5 H5 . 0.95 ?
C6 C7 . 1.486(9) ?
C7 O1 . 1.209(8) ?
C7 C8 . 1.535(9) ?
C8 N1 . 1.466(8) ?
C8 H6 . 0.99 ?
C8 H7 . 0.99 ?
N1 C9 . 1.352(8) ?
N1 C13 . 1.359(8) ?
C9 C10 . 1.370(9) ?
C9 H8 . 0.95 ?
C10 C11 . 1.383(10) ?
C10 H9 . 0.95 ?
C11 C12 . 1.386(9) ?
C11 H10 . 0.95 ?
C12 C13 . 1.373(9) ?
C12 H11 . 0.95 ?
C13 H12 . 0.95 ?
I1 I2 . 2.9644(7) ?
I2 I3 . 2.8599(7) ?

loop_
_geom_torsion_atom_site_label_1
_geom_torsion_atom_site_label_2
_geom_torsion_atom_site_label_3
_geom_torsion_atom_site_label_4
_geom_torsion
_geom_torsion_site_symmetry_1
_geom_torsion_site_symmetry_2
_geom_torsion_site_symmetry_3
_geom_torsion_site_symmetry_4
_geom_torsion_publ_flag
C6 C1 C2 C3 -0.4(11) . . . . ?
C1 C2 C3 C4 -0.4(12) . . . . ?
C2 C3 C4 C5 0.2(12) . . . . ?
C3 C4 C5 C6 0.8(11) . . . . ?
C2 C1 C6 C5 1.3(11) . . . . ?
C2 C1 C6 C7 -179.1(6) . . . . ?
C4 C5 C6 C1 -1.5(11) . . . . ?
C4 C5 C6 C7 178.9(7) . . . . ?
C1 C6 C7 O1 6.0(10) . . . . ?
C5 C6 C7 O1 -174.4(7) . . . . ?
C1 C6 C7 C8 -172.1(6) . . . . ?
C5 C6 C7 C8 7.5(9) . . . . ?
O1 C7 C8 N1 -0.6(9) . . . . ?
C6 C7 C8 N1 177.6(5) . . . . ?
C7 C8 N1 C9 109.8(6) . . . . ?
C7 C8 N1 C13 -67.9(7) . . . . ?
C13 N1 C9 C10 -1.0(9) . . . . ?
C8 N1 C9 C10 -178.6(6) . . . . ?
N1 C9 C10 C11 0.6(10) . . . . ?
C9 C10 C11 C12 -0.2(10) . . . . ?
C10 C11 C12 C13 0.2(10) . . . . ?
C9 N1 C13 C12 0.9(9) . . . . ?
C8 N1 C13 C12 178.6(6) . . . . ?
C11 C12 C13 N1 -0.5(10) . . . . ?
